data_1563118
loop_
_publ_author_name
'Ma, Feng-Ji'
'Liu, Shu-Xia'
'Liang, Da-Dong'
'Ren, Guo-Jian'
'Wei, Feng'
'Chen, Ya-Guang'
'Su, Zhong-Min'

_publ_section_title
;
 Adsorption of volatile organic compounds in porous metal--organic
 frameworks functionalized by polyoxometalates
;
_journal_issue 11
_journal_name_full 'Journal of Solid State Chemistry'
_journal_page_first 3034
_journal_page_last 3039
_journal_paper_doi 10.1016/j.jssc.2011.09.002
_journal_volume 184
_journal_year 2011
_chemical_formula_sum 'C288 H96 Cu48 K8 O420.32 P4 W48'
_chemical_formula_weight 22591.9
_space_group_IT_number 225
_space_group_name_Hall '-F 4 2 3'
_space_group_name_H-M_alt 'F m -3 m'
_symmetry_cell_setting cubic
_symmetry_space_group_name_H-M 'F m -3 m'
_atom_sites_solution_hydrogens geom
_atom_sites_solution_primary direct
_atom_sites_solution_secondary difmap
_audit_creation_method SHELXL-97
_cell_angle_alpha 90.00
_cell_angle_beta 90.00
_cell_angle_gamma 90.00
_cell_formula_units_Z 1
_cell_length_a 26.4022(13)
_cell_length_b 26.4022(13)
_cell_length_c 26.4022(13)
_cell_measurement_temperature 296(2)
_cell_measurement_theta_max 28.5
_cell_measurement_theta_min 2.15
_cell_volume 18404.3(16)
_computing_cell_refinement 'Bruker SMART'
_computing_data_collection 'Bruker SMART'
_computing_data_reduction 'Bruker SAINT'
_computing_molecular_graphics 'Bruker SHELXTL'
_computing_publication_material 'Bruker SHELXTL'
_computing_structure_refinement 'SHELXL-97 (Sheldrick, 1997)'
_computing_structure_solution 'SHELXS-97 (Sheldrick, 1990)'
_diffrn_ambient_temperature 296(2)
_diffrn_detector_area_resol_mean '100x100 microns'
_diffrn_measured_fraction_theta_full 0.981
_diffrn_measured_fraction_theta_max 0.981
_diffrn_measurement_device_type 'CCD area detector'
_diffrn_measurement_method 'phi and omega scans'
_diffrn_radiation_monochromator graphite
_diffrn_radiation_source 'fine-focus sealed tube'
_diffrn_radiation_type MoK\a
_diffrn_radiation_wavelength 0.71073
_diffrn_reflns_av_R_equivalents 0.0579
_diffrn_reflns_av_sigmaI/netI 0.0206
_diffrn_reflns_limit_h_max 35
_diffrn_reflns_limit_h_min -33
_diffrn_reflns_limit_k_max 33
_diffrn_reflns_limit_k_min -32
_diffrn_reflns_limit_l_max 34
_diffrn_reflns_limit_l_min -25
_diffrn_reflns_number 28316
_diffrn_reflns_theta_full 28.23
_diffrn_reflns_theta_max 28.23
_diffrn_reflns_theta_min 1.54
_diffrn_standards_decay_% none
_diffrn_standards_interval_count none
_diffrn_standards_interval_time none
_diffrn_standards_number none
_exptl_absorpt_coefficient_mu 8.961
_exptl_absorpt_correction_T_max 0.312
_exptl_absorpt_correction_T_min 0.26
_exptl_absorpt_correction_type multi-scan
_exptl_absorpt_process_details 'ABSCOR by T.Higashi    8 March, 1995'
_exptl_crystal_colour blue
_exptl_crystal_density_diffrn 2.041
_exptl_crystal_density_meas 2.00
_exptl_crystal_density_method 'not measured'
_exptl_crystal_F_000 10353.8
_exptl_crystal_size_max 0.16
_exptl_crystal_size_mid 0.14
_exptl_crystal_size_min 0.13
_refine_diff_density_max 1.815
_refine_diff_density_min -1.549
_refine_diff_density_rms 0.232
_refine_ls_extinction_method none
_refine_ls_goodness_of_fit_ref 1.100
_refine_ls_hydrogen_treatment none
_refine_ls_matrix_type full
_refine_ls_number_parameters 68
_refine_ls_number_reflns 1197
_refine_ls_number_restraints 0
_refine_ls_restrained_S_all 1.100
_refine_ls_R_factor_all 0.0466
_refine_ls_R_factor_gt 0.0361
_refine_ls_shift/su_max 0.002
_refine_ls_shift/su_mean 0.000
_refine_ls_structure_factor_coef Fsqd
_refine_ls_weighting_details 'calc w=1/[\s^2^(Fo^2^)+(0.0761P)^2^+285.3212P] where P=(Fo^2^+2Fc^2^)/3'
_refine_ls_weighting_scheme calc
_refine_ls_wR_factor_gt 0.1170
_refine_ls_wR_factor_ref 0.1236
_reflns_number_gt 991
_reflns_number_total 1197
_reflns_threshold_expression >2sigma(I)
_cod_data_source_file JSSC-2011-184-3034.cif
_cod_data_source_block fm-3m
_cod_depositor_comments
;
The following automatic conversions were performed:

data item '_symmetry_cell_setting' value 'Cubic' was changed to
'cubic' in accordance with the built-in table derived from the CIF
Core dictionary named 'cif_core.dic' version 2.4.5 last updated on
2014-11-21.

Automatic conversion script
Id: cif_fix_values 8369 2020-08-20 11:38:08Z andrius 
;
_cod_original_sg_symbol_H-M Fm-3m
_cod_database_code 1563118

loop_
_symmetry_equiv_pos_as_xyz
'x, y, z'
'-x, -y, z'
'-x, y, -z'
'x, -y, -z'
'z, x, y'
'z, -x, -y'
'-z, -x, y'
'-z, x, -y'
'y, z, x'
'-y, z, -x'
'y, -z, -x'
'-y, -z, x'
'y, x, -z'
'-y, -x, -z'
'y, -x, z'
'-y, x, z'
'x, z, -y'
'-x, z, y'
'-x, -z, -y'
'x, -z, y'
'z, y, -x'
'z, -y, x'
'-z, y, x'
'-z, -y, -x'
'x, y+1/2, z+1/2'
'-x, -y+1/2, z+1/2'
'-x, y+1/2, -z+1/2'
'x, -y+1/2, -z+1/2'
'z, x+1/2, y+1/2'
'z, -x+1/2, -y+1/2'
'-z, -x+1/2, y+1/2'
'-z, x+1/2, -y+1/2'
'y, z+1/2, x+1/2'
'-y, z+1/2, -x+1/2'
'y, -z+1/2, -x+1/2'
'-y, -z+1/2, x+1/2'
'y, x+1/2, -z+1/2'
'-y, -x+1/2, -z+1/2'
'y, -x+1/2, z+1/2'
'-y, x+1/2, z+1/2'
'x, z+1/2, -y+1/2'
'-x, z+1/2, y+1/2'
'-x, -z+1/2, -y+1/2'
'x, -z+1/2, y+1/2'
'z, y+1/2, -x+1/2'
'z, -y+1/2, x+1/2'
'-z, y+1/2, x+1/2'
'-z, -y+1/2, -x+1/2'
'x+1/2, y, z+1/2'
'-x+1/2, -y, z+1/2'
'-x+1/2, y, -z+1/2'
'x+1/2, -y, -z+1/2'
'z+1/2, x, y+1/2'
'z+1/2, -x, -y+1/2'
'-z+1/2, -x, y+1/2'
'-z+1/2, x, -y+1/2'
'y+1/2, z, x+1/2'
'-y+1/2, z, -x+1/2'
'y+1/2, -z, -x+1/2'
'-y+1/2, -z, x+1/2'
'y+1/2, x, -z+1/2'
'-y+1/2, -x, -z+1/2'
'y+1/2, -x, z+1/2'
'-y+1/2, x, z+1/2'
'x+1/2, z, -y+1/2'
'-x+1/2, z, y+1/2'
'-x+1/2, -z, -y+1/2'
'x+1/2, -z, y+1/2'
'z+1/2, y, -x+1/2'
'z+1/2, -y, x+1/2'
'-z+1/2, y, x+1/2'
'-z+1/2, -y, -x+1/2'
'x+1/2, y+1/2, z'
'-x+1/2, -y+1/2, z'
'-x+1/2, y+1/2, -z'
'x+1/2, -y+1/2, -z'
'z+1/2, x+1/2, y'
'z+1/2, -x+1/2, -y'
'-z+1/2, -x+1/2, y'
'-z+1/2, x+1/2, -y'
'y+1/2, z+1/2, x'
'-y+1/2, z+1/2, -x'
'y+1/2, -z+1/2, -x'
'-y+1/2, -z+1/2, x'
'y+1/2, x+1/2, -z'
'-y+1/2, -x+1/2, -z'
'y+1/2, -x+1/2, z'
'-y+1/2, x+1/2, z'
'x+1/2, z+1/2, -y'
'-x+1/2, z+1/2, y'
'-x+1/2, -z+1/2, -y'
'x+1/2, -z+1/2, y'
'z+1/2, y+1/2, -x'
'z+1/2, -y+1/2, x'
'-z+1/2, y+1/2, x'
'-z+1/2, -y+1/2, -x'
'-x, -y, -z'
'x, y, -z'
'x, -y, z'
'-x, y, z'
'-z, -x, -y'
'-z, x, y'
'z, x, -y'
'z, -x, y'
'-y, -z, -x'
'y, -z, x'
'-y, z, x'
'y, z, -x'
'-y, -x, z'
'y, x, z'
'-y, x, -z'
'y, -x, -z'
'-x, -z, y'
'x, -z, -y'
'x, z, y'
'-x, z, -y'
'-z, -y, x'
'-z, y, -x'
'z, -y, -x'
'z, y, x'
'-x, -y+1/2, -z+1/2'
'x, y+1/2, -z+1/2'
'x, -y+1/2, z+1/2'
'-x, y+1/2, z+1/2'
'-z, -x+1/2, -y+1/2'
'-z, x+1/2, y+1/2'
'z, x+1/2, -y+1/2'
'z, -x+1/2, y+1/2'
'-y, -z+1/2, -x+1/2'
'y, -z+1/2, x+1/2'
'-y, z+1/2, x+1/2'
'y, z+1/2, -x+1/2'
'-y, -x+1/2, z+1/2'
'y, x+1/2, z+1/2'
'-y, x+1/2, -z+1/2'
'y, -x+1/2, -z+1/2'
'-x, -z+1/2, y+1/2'
'x, -z+1/2, -y+1/2'
'x, z+1/2, y+1/2'
'-x, z+1/2, -y+1/2'
'-z, -y+1/2, x+1/2'
'-z, y+1/2, -x+1/2'
'z, -y+1/2, -x+1/2'
'z, y+1/2, x+1/2'
'-x+1/2, -y, -z+1/2'
'x+1/2, y, -z+1/2'
'x+1/2, -y, z+1/2'
'-x+1/2, y, z+1/2'
'-z+1/2, -x, -y+1/2'
'-z+1/2, x, y+1/2'
'z+1/2, x, -y+1/2'
'z+1/2, -x, y+1/2'
'-y+1/2, -z, -x+1/2'
'y+1/2, -z, x+1/2'
'-y+1/2, z, x+1/2'
'y+1/2, z, -x+1/2'
'-y+1/2, -x, z+1/2'
'y+1/2, x, z+1/2'
'-y+1/2, x, -z+1/2'
'y+1/2, -x, -z+1/2'
'-x+1/2, -z, y+1/2'
'x+1/2, -z, -y+1/2'
'x+1/2, z, y+1/2'
'-x+1/2, z, -y+1/2'
'-z+1/2, -y, x+1/2'
'-z+1/2, y, -x+1/2'
'z+1/2, -y, -x+1/2'
'z+1/2, y, x+1/2'
'-x+1/2, -y+1/2, -z'
'x+1/2, y+1/2, -z'
'x+1/2, -y+1/2, z'
'-x+1/2, y+1/2, z'
'-z+1/2, -x+1/2, -y'
'-z+1/2, x+1/2, y'
'z+1/2, x+1/2, -y'
'z+1/2, -x+1/2, y'
'-y+1/2, -z+1/2, -x'
'y+1/2, -z+1/2, x'
'-y+1/2, z+1/2, x'
'y+1/2, z+1/2, -x'
'-y+1/2, -x+1/2, z'
'y+1/2, x+1/2, z'
'-y+1/2, x+1/2, -z'
'y+1/2, -x+1/2, -z'
'-x+1/2, -z+1/2, y'
'x+1/2, -z+1/2, -y'
'x+1/2, z+1/2, y'
'-x+1/2, z+1/2, -y'
'-z+1/2, -y+1/2, x'
'-z+1/2, y+1/2, -x'
'z+1/2, -y+1/2, -x'
'z+1/2, y+1/2, x'

loop_
_atom_site_label
_atom_site_type_symbol
_atom_site_fract_x
_atom_site_fract_y
_atom_site_fract_z
_atom_site_U_iso_or_equiv
_atom_site_adp_type
_atom_site_occupancy
_atom_site_symmetry_multiplicity
_atom_site_calc_flag
_atom_site_refinement_flags
_atom_site_disorder_assembly
_atom_site_disorder_group
P1 P 1.0000 1.0000 0.0000 0.0141(15) Uani 1 48 d S . .
W1 W 0.904711(12) 1.0000 0.095289(12) 0.0303(2) Uani 1 4 d S . .
Cu1 Cu 0.78491(3) 1.0000 0.28491(3) 0.0173(3) Uani 1 4 d S . .
O1 O 0.8600(2) 1.0000 0.1400(2) 0.055(3) Uani 1 4 d S . .
O2 O 0.8430(3) 1.0000 0.3430(3) 0.072(6) Uani 0.87(4) 4 d SP . .
O3 O 0.8806(3) 0.9500(2) 0.0500(2) 0.063(2) Uani 1 2 d S . .
O4 O 0.81666(15) 0.94744(15) 0.24319(15) 0.0289(8) Uani 1 1 d . . .
C1 C 0.79723(18) 0.9314(3) 0.20277(18) 0.0213(14) Uani 1 2 d S . .
C2 C 0.86595(19) 0.86595(19) 0.1991(3) 0.0239(14) Uani 1 2 d S . .
H2 H 0.8803 0.8803 0.2279 0.029 Uiso 1 2 calc SR . .
C3 C 0.82256(19) 0.8877(3) 0.17744(19) 0.0230(14) Uani 1 2 d S . .
O5 O 0.9660(4) 0.9660(4) 0.0340(4) 0.045(6) Uani 0.73(5) 6 d SP . .
K1 K 0.9235(6) 1.0000 0.2435(7) 0.039(5) Uani 0.09 2 d SP . .
O6W O 0.9234(16) 1.0766(16) 0.323(2) 0.086(16) Uani 0.20 2 d SP . .

loop_
_atom_site_aniso_label
_atom_site_aniso_U_11
_atom_site_aniso_U_22
_atom_site_aniso_U_33
_atom_site_aniso_U_23
_atom_site_aniso_U_13
_atom_site_aniso_U_12
P1 0.0141(15) 0.0141(15) 0.0141(15) 0.000 0.000 0.000
W1 0.0255(2) 0.0397(3) 0.0255(2) 0.000 0.00772(17) 0.000
Cu1 0.0168(4) 0.0182(6) 0.0168(4) 0.000 -0.0018(4) 0.000
O1 0.039(3) 0.087(8) 0.039(3) 0.000 0.021(4) 0.000
O2 0.067(7) 0.082(11) 0.067(7) 0.000 -0.048(7) 0.000
O3 0.064(5) 0.063(3) 0.063(3) -0.032(4) -0.035(3) 0.035(3)
O4 0.0288(19) 0.0288(19) 0.029(2) -0.0089(16) -0.0051(16) 0.0055(16)
C1 0.021(2) 0.021(3) 0.021(2) -0.0001(18) 0.001(3) 0.0001(18)
C2 0.023(2) 0.023(2) 0.025(3) -0.004(2) -0.004(2) 0.003(3)
C3 0.024(2) 0.021(3) 0.024(2) -0.003(2) 0.001(3) 0.003(2)
O5 0.045(6) 0.045(6) 0.045(6) 0.004(4) 0.004(4) -0.004(4)
K1 0.004(6) 0.086(16) 0.028(9) 0.000 -0.005(6) 0.000
O6W 0.08(2) 0.08(2) 0.09(4) 0.02(2) -0.02(2) -0.03(3)

loop_
_atom_type_symbol
_atom_type_description
_atom_type_scat_dispersion_real
_atom_type_scat_dispersion_imag
_atom_type_scat_source
C C 0.0033 0.0016 'International Tables Vol C Tables 4.2.6.8 and 6.1.1.4'
H H 0.0000 0.0000 'International Tables Vol C Tables 4.2.6.8 and 6.1.1.4'
O O 0.0106 0.0060 'International Tables Vol C Tables 4.2.6.8 and 6.1.1.4'
P P 0.1023 0.0942 'International Tables Vol C Tables 4.2.6.8 and 6.1.1.4'
Cu Cu 0.3201 1.2651 'International Tables Vol C Tables 4.2.6.8 and 6.1.1.4'
W W -0.8490 6.8722 'International Tables Vol C Tables 4.2.6.8 and 6.1.1.4'
K K 0.2009 0.2494 'International Tables Vol C Tables 4.2.6.8 and 6.1.1.4'

loop_
_geom_angle_atom_site_label_1
_geom_angle_atom_site_label_2
_geom_angle_atom_site_label_3
_geom_angle
_geom_angle_site_symmetry_1
_geom_angle_site_symmetry_3
O5 P1 O5 180.0(12) 98 2_775
O5 P1 O5 109.471(2) 98 100_755
O5 P1 O5 70.529(2) 2_775 100_755
O5 P1 O5 70.529(2) 98 3_755
O5 P1 O5 109.471(7) 2_775 3_755
O5 P1 O5 70.529(2) 100_755 3_755
O5 P1 O5 109.471(2) 98 97_775
O5 P1 O5 70.529(2) 2_775 97_775
O5 P1 O5 109.471(7) 100_755 97_775
O5 P1 O5 70.529(2) 3_755 97_775
O5 P1 O5 70.529(5) 98 .
O5 P1 O5 109.471(1) 2_775 .
O5 P1 O5 70.529(3) 100_755 .
O5 P1 O5 109.471(1) 3_755 .
O5 P1 O5 180.000(4) 97_775 .
O5 P1 O5 109.471(1) 98 99_575
O5 P1 O5 70.529(3) 2_775 99_575
O5 P1 O5 109.471(1) 100_755 99_575
O5 P1 O5 180.000(4) 3_755 99_575
O5 P1 O5 109.471(1) 97_775 99_575
O5 P1 O5 70.529(4) . 99_575
O5 P1 O5 70.529(5) 98 4_575
O5 P1 O5 109.471(1) 2_775 4_575
O5 P1 O5 180.000(4) 100_755 4_575
O5 P1 O5 109.471(1) 3_755 4_575
O5 P1 O5 70.529(3) 97_775 4_575
O5 P1 O5 109.471(1) . 4_575
O5 P1 O5 70.529(5) 99_575 4_575
O1 W1 O3 102.1(3) . .
O1 W1 O3 102.1(3) . 11_566
O3 W1 O3 86.6(4) . 11_566
O1 W1 O3 102.1(3) . 108_566
O3 W1 O3 155.9(6) . 108_566
O3 W1 O3 88.5(5) 11_566 108_566
O1 W1 O3 102.1(3) . 99_575
O3 W1 O3 88.5(5) . 99_575
O3 W1 O3 155.9(6) 11_566 99_575
O3 W1 O3 86.6(4) 108_566 99_575
O1 W1 O5 158.6(3) . 99_575
O3 W1 O5 93.5(4) . 99_575
O3 W1 O5 93.5(4) 11_566 99_575
O3 W1 O5 63.3(3) 108_566 99_575
O3 W1 O5 63.3(3) 99_575 99_575
O1 W1 O5 158.6(3) . .
O3 W1 O5 63.3(3) . .
O3 W1 O5 63.3(3) 11_566 .
O3 W1 O5 93.5(4) 108_566 .
O3 W1 O5 93.5(4) 99_575 .
O5 W1 O5 42.8(6) 99_575 .
O1 W1 K1 52.2(2) . 118_656
O3 W1 K1 65.5(3) . 118_656
O3 W1 K1 132.0(3) 11_566 118_656
O3 W1 K1 132.0(3) 108_566 118_656
O3 W1 K1 65.5(3) 99_575 118_656
O5 W1 K1 124.8(2) 99_575 118_656
O5 W1 K1 124.8(2) . 118_656
O4 Cu1 O4 88.8(2) 168_554 .
O4 Cu1 O4 169.1(2) 168_554 99_575
O4 Cu1 O4 90.1(2) . 99_575
O4 Cu1 O4 90.1(2) 168_554 70_574
O4 Cu1 O4 169.1(2) . 70_574
O4 Cu1 O4 88.8(2) 99_575 70_574
O4 Cu1 O2 95.45(12) 168_554 .
O4 Cu1 O2 95.45(12) . .
O4 Cu1 O2 95.45(12) 99_575 .
O4 Cu1 O2 95.45(12) 70_574 .
O4 Cu1 Cu1 84.55(12) 168_554 145_675
O4 Cu1 Cu1 84.55(12) . 145_675
O4 Cu1 Cu1 84.55(12) 99_575 145_675
O4 Cu1 Cu1 84.55(12) 70_574 145_675
O2 Cu1 Cu1 180.00(5) . 145_675
O4 Cu1 K1 55.20(18) 168_554 70_574
O4 Cu1 K1 131.37(15) . 70_574
O4 Cu1 K1 131.37(15) 99_575 70_574
O4 Cu1 K1 55.20(18) 70_574 70_574
O2 Cu1 K1 61.6(3) . 70_574
Cu1 Cu1 K1 118.4(3) 145_675 70_574
W1 O1 K1 103.5(3) . 118_656
Cu1 O2 K1 84.0(3) . 70_574
W1 O3 W1 140.2(5) 102_654 .
C1 O4 Cu1 122.8(4) . .
O4 C1 O4 125.3(7) . 118_656
O4 C1 C3 117.3(3) . .
O4 C1 C3 117.3(3) 118_656 .
C3 C2 C3 120.1(7) 11_566 .
C2 C3 C2 119.9(7) 8_656 .
C2 C3 C1 120.0(4) 8_656 .
C2 C3 C1 120.0(4) . .
P1 O5 O5 54.736(1) . 100_755
P1 O5 O5 54.736(2) . 99_575
O5 O5 O5 90.0 100_755 99_575
P1 O5 O5 54.736(2) . 98
O5 O5 O5 90.000(4) 100_755 98
O5 O5 O5 90.000(1) 99_575 98
P1 O5 W1 123.3(3) . 102_654
O5 O5 W1 131.17(11) 100_755 102_654
O5 O5 W1 131.17(11) 99_575 102_654
O5 O5 W1 68.6(3) 98 102_654
P1 O5 W1 123.3(3) . 105_766
O5 O5 W1 68.6(3) 100_755 105_766
O5 O5 W1 131.17(11) 99_575 105_766
O5 O5 W1 131.17(11) 98 105_766
W1 O5 W1 92.7(4) 102_654 105_766
P1 O5 W1 123.3(3) . .
O5 O5 W1 131.17(11) 100_755 .
O5 O5 W1 68.6(3) 99_575 .
O5 O5 W1 131.17(11) 98 .
W1 O5 W1 92.7(4) 102_654 .
W1 O5 W1 92.7(4) 105_766 .
K1 K1 K1 90.000(5) 110 109_775
K1 K1 O6W 60.7(7) 110 99_575
K1 K1 O6W 119.4(12) 109_775 99_575
K1 K1 O4 161.19(14) 110 99_575
K1 K1 O4 108.81(14) 109_775 99_575
O6W K1 O4 107.8(9) 99_575 99_575
K1 K1 K1 45.000(2) 110 2_775
K1 K1 K1 45.000(2) 109_775 2_775
O6W K1 K1 90.1(9) 99_575 2_775
O4 K1 K1 153.81(14) 99_575 2_775

loop_
_geom_bond_atom_site_label_1
_geom_bond_atom_site_label_2
_geom_bond_distance
_geom_bond_site_symmetry_2
P1 O5 1.554(17) 98
P1 O5 1.554(17) 2_775
P1 O5 1.554(17) 100_755
P1 O5 1.554(17) 3_755
P1 O5 1.554(17) 97_775
P1 O5 1.554(17) .
P1 O5 1.554(17) 99_575
P1 O5 1.554(17) 4_575
W1 O1 1.668(9) .
W1 O3 1.892(3) .
W1 O3 1.892(3) 11_566
W1 O3 1.892(3) 108_566
W1 O3 1.892(3) 99_575
W1 O5 2.458(9) 99_575
W1 O5 2.458(9) .
W1 K1 3.944(19) 118_656
Cu1 O4 1.960(4) 168_554
Cu1 O4 1.960(4) .
Cu1 O4 1.960(4) 99_575
Cu1 O4 1.960(4) 70_574
Cu1 O2 2.170(11) .
Cu1 Cu1 2.607(2) 145_675
Cu1 K1 3.820(16) 70_574
O1 K1 3.206(17) 118_656
O2 K1 3.380(18) 70_574
O3 W1 1.892(3) 102_654
O4 C1 1.258(5) .
C1 O4 1.258(5) 118_656
C1 C3 1.492(10) .
C2 C3 1.403(5) 11_566
C2 C3 1.403(5) .
C3 C2 1.403(5) 8_656
O5 O5 1.795(19) 100_755
O5 O5 1.795(19) 99_575
O5 O5 1.795(19) 98
O5 W1 2.458(9) 102_654
O5 W1 2.458(9) 105_766
K1 K1 2.86(2) 110
K1 K1 2.86(2) 109_775
K1 O6W 2.92(5) 99_575
K1 O4 3.144(14) 99_575
K1 K1 4.04(3) 2_775
O6W K1 2.92(5) 109_775
